data_4082169
loop_
_publ_author_name
'Nakajima, Takayuki'
'Fukushima, Yuki'
'Tsuji, Minori'
'Hamada, Naoko'
'Kure, Bunsho'
'Tanase, Tomoaki'

_publ_section_title
;
 Configurational Isomerization of Dinuclear Iridium and Rhodium Complexes
 with a Series of NPPN Ligands, 2-PyCH2(Ph)P(CH2)nP(Ph)CH2-2-Py (Py =
 Pyridyl,n= 2--4)
;
_journal_issue 24
_journal_name_full Organometallics
_journal_page_first 7470
_journal_paper_doi 10.1021/om400965j
_journal_volume 32
_journal_year 2013
_chemical_formula_moiety 'C47 H58 B2 Cl2 F8 Ir2 N2 P2'
_chemical_formula_sum 'C47 H58 B2 Cl2 F8 Ir2 N2 P2'
_chemical_formula_weight 1341.89
_space_group_IT_number 2
_symmetry_cell_setting triclinic
_symmetry_Int_Tables_number 2
_symmetry_space_group_name_Hall '-P 1'
_symmetry_space_group_name_H-M 'P -1'
_atom_sites_solution_hydrogens geom
_atom_sites_solution_primary direct
_atom_sites_solution_secondary difmap
_cell_angle_alpha 91.729(9)
_cell_angle_beta 97.689(9)
_cell_angle_gamma 100.386(8)
_cell_formula_units_Z 2
_cell_length_a 9.340(8)
_cell_length_b 10.711(8)
_cell_length_c 25.647(13)
_cell_measurement_reflns_used 7097
_cell_measurement_temperature 153
_cell_measurement_theta_max 27.54
_cell_measurement_theta_min 3.00
_cell_volume 2497(3)
_computing_cell_refinement CrystalClear
_computing_data_collection 'CrystalClear (Rigaku Inc., 2008)'
_computing_data_reduction CrystalClear
_computing_molecular_graphics 'CrystalStructure 4.0'
_computing_publication_material 'CrystalStructure 4.0 (Rigaku, 2010)'
_computing_structure_refinement 'SHELXL97 (Sheldrick, 2008)'
_computing_structure_solution 'SIR92 (Altomare, et al., 1994)'
_diffrn_ambient_temperature 153
_diffrn_detector_area_resol_mean 7.111
_diffrn_measured_fraction_theta_full 0.944
_diffrn_measured_fraction_theta_max 0.944
_diffrn_measurement_device_type 'Rigaku Saturn724'
_diffrn_measurement_method \w
_diffrn_radiation_type 'Mo K\a'
_diffrn_radiation_wavelength 0.71075
_diffrn_reflns_av_R_equivalents 0.0652
_diffrn_reflns_limit_h_max 12
_diffrn_reflns_limit_h_min -12
_diffrn_reflns_limit_k_max 13
_diffrn_reflns_limit_k_min -13
_diffrn_reflns_limit_l_max 33
_diffrn_reflns_limit_l_min -33
_diffrn_reflns_number 28121
_diffrn_reflns_theta_full 27.51
_diffrn_reflns_theta_max 27.51
_diffrn_standards_number 0
_exptl_absorpt_coefficient_mu 5.575
_exptl_absorpt_correction_T_max 0.899
_exptl_absorpt_correction_T_min 0.679
_exptl_absorpt_correction_type multi-scan
_exptl_absorpt_process_details 'REQAB (Rigaku, 1998)'
_exptl_crystal_colour paleyellow
_exptl_crystal_density_diffrn 1.785
_exptl_crystal_density_method 'not measured'
_exptl_crystal_description plate
_exptl_crystal_F_000 1308.00
_exptl_crystal_size_max 0.089
_exptl_crystal_size_mid 0.033
_exptl_crystal_size_min 0.019
_refine_diff_density_max 5.270
_refine_diff_density_min -2.350
_refine_ls_extinction_method none
_refine_ls_goodness_of_fit_ref 1.033
_refine_ls_hydrogen_treatment constr
_refine_ls_number_parameters 594
_refine_ls_number_reflns 10828
_refine_ls_number_restraints 0
_refine_ls_R_factor_gt 0.0680
_refine_ls_shift/su_max 0.002
_refine_ls_structure_factor_coef Fsqd
_refine_ls_weighting_details 'w = 1/[\s^2^(Fo^2^)+(0.1060P)^2^+0.0000P] where P=(Fo^2^+2Fc^2^)/3'
_refine_ls_weighting_scheme calc
_refine_ls_wR_factor_ref 0.1945
_reflns_number_gt 7338
_reflns_number_total 10828
_reflns_threshold_expression F^2^>2.0\s(F^2^)
_cod_data_source_file om400965j_si_002.cif
_cod_data_source_block Ir2(meso-L3)(3a)
_cod_database_code 4082169

loop_
_symmetry_equiv_pos_site_id
_symmetry_equiv_pos_as_xyz
1 +X,+Y,+Z
2 -X,-Y,-Z

loop_
_atom_site_label
_atom_site_type_symbol
_atom_site_fract_x
_atom_site_fract_y
_atom_site_fract_z
_atom_site_U_iso_or_equiv
_atom_site_adp_type
_atom_site_occupancy
_atom_site_symmetry_multiplicity
_atom_site_calc_flag
_atom_site_refinement_flags
Ir1 Ir 1.09084(4) 0.75750(3) 0.880132(14) 0.02880(13) Uani 1.0 2 d .
Ir2 Ir 0.32724(5) 0.28966(4) 0.625860(16) 0.04043(15) Uani 1.0 2 d .
Cl1 Cl 1.0903(3) 0.5377(3) 0.85775(11) 0.0376(6) Uani 1.0 2 d .
Cl2 Cl 0.4592(5) 0.1662(3) 0.68409(14) 0.0657(10) Uani 1.0 2 d .
P1 P 0.8540(3) 0.7200(3) 0.83723(10) 0.0287(6) Uani 1.0 2 d .
P2 P 0.4043(3) 0.4519(3) 0.68738(11) 0.0351(6) Uani 1.0 2 d .
F1 F 1.3453(10) 0.6823(10) 1.0775(6) 0.117(5) Uani 1.0 2 d .
F2 F 1.5322(9) 0.5745(9) 1.0807(5) 0.091(4) Uani 1.0 2 d .
F3 F 1.5638(15) 0.7894(10) 1.0870(8) 0.171(8) Uani 1.0 2 d .
F4 F 1.473(3) 0.6685(13) 1.1474(5) 0.179(9) Uani 1.0 2 d .
F5 F 1.3510(16) 0.137(3) 1.4128(12) 0.312(19) Uani 1.0 2 d .
F6 F 1.228(3) 0.2782(18) 1.4245(6) 0.245(15) Uani 1.0 2 d .
F7 F 1.2151(11) 0.2054(11) 1.3465(4) 0.090(3) Uani 1.0 2 d .
F8 F 1.1142(11) 0.0923(9) 1.4077(4) 0.089(3) Uani 1.0 2 d .
N1 N 0.9840(8) 0.6876(8) 0.9440(3) 0.0276(17) Uani 1.0 2 d .
N2 N 0.1603(13) 0.2465(9) 0.6750(4) 0.054(3) Uani 1.0 2 d .
C1 C 0.8074(11) 0.6249(10) 0.7748(5) 0.035(3) Uani 1.0 2 d .
C2 C 0.6410(11) 0.5749(10) 0.7620(4) 0.035(3) Uani 1.0 2 d .
C3 C 0.6007(12) 0.5000(11) 0.7092(5) 0.042(3) Uani 1.0 2 d .
C4 C 0.7568(11) 0.6208(11) 0.8840(5) 0.037(3) Uani 1.0 2 d .
C5 C 0.8358(11) 0.6437(10) 0.9384(5) 0.034(3) Uani 1.0 2 d .
C6 C 0.7663(11) 0.6123(11) 0.9820(5) 0.037(3) Uani 1.0 2 d .
C7 C 0.8467(12) 0.6240(11) 1.0322(5) 0.038(3) Uani 1.0 2 d .
C8 C 0.9976(12) 0.6577(11) 1.0366(5) 0.042(3) Uani 1.0 2 d .
C9 C 1.0611(11) 0.6882(11) 0.9930(4) 0.036(3) Uani 1.0 2 d .
C10 C 0.7623(11) 0.8563(11) 0.8273(5) 0.036(3) Uani 1.0 2 d .
C11 C 0.7309(11) 0.9176(11) 0.8715(5) 0.038(3) Uani 1.0 2 d .
C12 C 0.6522(13) 1.0194(13) 0.8646(6) 0.054(4) Uani 1.0 2 d .
C13 C 0.6078(13) 1.0539(11) 0.8150(5) 0.045(3) Uani 1.0 2 d .
C14 C 0.6452(12) 0.9963(11) 0.7712(5) 0.044(3) Uani 1.0 2 d .
C15 C 0.7220(11) 0.8918(10) 0.7768(4) 0.033(3) Uani 1.0 2 d .
C16 C 0.3203(14) 0.3870(12) 0.7435(5) 0.046(3) Uani 1.0 2 d .
C17 C 0.1774(15) 0.3044(11) 0.7243(5) 0.047(3) Uani 1.0 2 d .
C18 C 0.0625(17) 0.2874(12) 0.7544(5) 0.060(4) Uani 1.0 2 d .
C19 C -0.0698(18) 0.2097(13) 0.7353(7) 0.073(5) Uani 1.0 2 d .
C20 C -0.0822(17) 0.1416(15) 0.6872(5) 0.068(5) Uani 1.0 2 d .
C21 C 0.0375(18) 0.1617(12) 0.6584(6) 0.066(5) Uani 1.0 2 d .
C22 C 0.3319(12) 0.5961(11) 0.6755(4) 0.037(3) Uani 1.0 2 d .
C23 C 0.4152(14) 0.7089(10) 0.6654(5) 0.041(3) Uani 1.0 2 d .
C24 C 0.3546(17) 0.8156(13) 0.6519(6) 0.060(4) Uani 1.0 2 d .
C25 C 0.2033(16) 0.8062(13) 0.6501(5) 0.056(4) Uani 1.0 2 d .
C26 C 0.1153(15) 0.6914(14) 0.6582(6) 0.058(4) Uani 1.0 2 d .
C27 C 0.1768(13) 0.5905(12) 0.6698(5) 0.045(3) Uani 1.0 2 d .
C28 C 1.3323(11) 0.8261(10) 0.9063(5) 0.037(3) Uani 1.0 2 d .
C29 C 1.2512(11) 0.9192(10) 0.9233(5) 0.042(3) Uani 1.0 2 d .
C30 C 1.1679(12) 0.9657(11) 0.8812(5) 0.040(3) Uani 1.0 2 d .
C31 C 1.1977(10) 0.9015(10) 0.8325(4) 0.032(3) Uani 1.0 2 d .
C32 C 1.2980(11) 0.8161(10) 0.8487(5) 0.038(3) Uani 1.0 2 d .
C33 C 1.4342(12) 0.7529(14) 0.9378(5) 0.050(3) Uani 1.0 2 d .
C34 C 1.2620(14) 0.9672(13) 0.9787(5) 0.053(4) Uani 1.0 2 d .
C35 C 1.0881(12) 1.0748(11) 0.8824(6) 0.052(4) Uani 1.0 2 d .
C36 C 1.1478(13) 0.9351(13) 0.7783(5) 0.048(3) Uani 1.0 2 d .
C37 C 1.3590(13) 0.7353(11) 0.8120(5) 0.041(3) Uani 1.0 2 d .
C38 C 0.4365(18) 0.254(3) 0.5592(6) 0.095(7) Uani 1.0 2 d .
C39 C 0.410(4) 0.3806(19) 0.5604(6) 0.112(10) Uani 1.0 2 d .
C40 C 0.260(3) 0.3823(19) 0.5531(8) 0.093(6) Uani 1.0 2 d .
C41 C 0.1958(15) 0.2593(14) 0.5463(5) 0.053(4) Uani 1.0 2 d .
C42 C 0.2882(16) 0.1740(12) 0.5505(4) 0.050(4) Uani 1.0 2 d .
C43 C 0.573(3) 0.188(5) 0.5601(9) 0.28(3) Uani 1.0 2 d .
C44 C 0.569(5) 0.475(4) 0.5697(9) 0.29(4) Uani 1.0 2 d .
C45 C 0.198(6) 0.492(3) 0.5452(9) 0.24(3) Uani 1.0 2 d .
C46 C 0.034(3) 0.226(4) 0.5315(7) 0.176(15) Uani 1.0 2 d .
C47 C 0.235(5) 0.0349(17) 0.5381(11) 0.23(3) Uani 1.0 2 d .
B1 B 1.4860(17) 0.6846(14) 1.0979(7) 0.051(4) Uani 1.0 2 d .
B2 B 1.232(2) 0.169(3) 1.3977(7) 0.075(6) Uani 1.0 2 d .
H1A H 0.8408 0.6776 0.7461 0.0421 Uiso 1.0 2 calc R
H1B H 0.8596 0.5522 0.7767 0.0421 Uiso 1.0 2 calc R
H2A H 0.6084 0.5198 0.7901 0.0420 Uiso 1.0 2 calc R
H2B H 0.5887 0.6476 0.7614 0.0420 Uiso 1.0 2 calc R
H3A H 0.6452 0.4228 0.7114 0.0508 Uiso 1.0 2 calc R
H3B H 0.6448 0.5522 0.6821 0.0508 Uiso 1.0 2 calc R
H4A H 0.6567 0.6399 0.8832 0.0439 Uiso 1.0 2 calc R
H4B H 0.7469 0.5300 0.8728 0.0439 Uiso 1.0 2 calc R
H6 H 0.6631 0.5825 0.9775 0.0439 Uiso 1.0 2 calc R
H7 H 0.7990 0.6092 1.0626 0.0456 Uiso 1.0 2 calc R
H8 H 1.0566 0.6595 1.0699 0.0502 Uiso 1.0 2 calc R
H9 H 1.1652 0.7114 0.9969 0.0431 Uiso 1.0 2 calc R
H11 H 0.7613 0.8923 0.9058 0.0455 Uiso 1.0 2 calc R
H12 H 0.6304 1.0633 0.8944 0.0645 Uiso 1.0 2 calc R
H13 H 0.5504 1.1186 0.8106 0.0535 Uiso 1.0 2 calc R
H14 H 0.6200 1.0259 0.7372 0.0525 Uiso 1.0 2 calc R
H15 H 0.7444 0.8485 0.7469 0.0401 Uiso 1.0 2 calc R
H16A H 0.3859 0.3374 0.7638 0.0551 Uiso 1.0 2 calc R
H16B H 0.3056 0.4572 0.7670 0.0551 Uiso 1.0 2 calc R
H18 H 0.0754 0.3296 0.7883 0.0718 Uiso 1.0 2 calc R
H19 H -0.1508 0.2027 0.7545 0.0876 Uiso 1.0 2 calc R
H20 H -0.1695 0.0829 0.6741 0.0815 Uiso 1.0 2 calc R
H21 H 0.0308 0.1135 0.6262 0.0796 Uiso 1.0 2 calc R
H23 H 0.5186 0.7151 0.6677 0.0497 Uiso 1.0 2 calc R
H24 H 0.4148 0.8922 0.6441 0.0715 Uiso 1.0 2 calc R
H25 H 0.1601 0.8788 0.6432 0.0673 Uiso 1.0 2 calc R
H26 H 0.0117 0.6846 0.6556 0.0691 Uiso 1.0 2 calc R
H27 H 0.1150 0.5121 0.6745 0.0543 Uiso 1.0 2 calc R
H33A H 1.5354 0.7841 0.9316 0.0605 Uiso 1.0 2 calc R
H33B H 1.4059 0.6623 0.9268 0.0605 Uiso 1.0 2 calc R
H33C H 1.4273 0.7645 0.9754 0.0605 Uiso 1.0 2 calc R
H34A H 1.1633 0.9688 0.9874 0.0641 Uiso 1.0 2 calc R
H34B H 1.3208 1.0533 0.9834 0.0641 Uiso 1.0 2 calc R
H34C H 1.3092 0.9112 1.0021 0.0641 Uiso 1.0 2 calc R
H35A H 1.1584 1.1549 0.8832 0.0623 Uiso 1.0 2 calc R
H35B H 1.0390 1.0727 0.9139 0.0623 Uiso 1.0 2 calc R
H35C H 1.0147 1.0681 0.8509 0.0623 Uiso 1.0 2 calc R
H36A H 1.1464 0.8634 0.7535 0.0570 Uiso 1.0 2 calc R
H36B H 1.2153 1.0097 0.7692 0.0570 Uiso 1.0 2 calc R
H36C H 1.0486 0.9544 0.7765 0.0570 Uiso 1.0 2 calc R
H37A H 1.3613 0.6520 0.8266 0.0490 Uiso 1.0 2 calc R
H37B H 1.4590 0.7765 0.8078 0.0490 Uiso 1.0 2 calc R
H37C H 1.2967 0.7243 0.7777 0.0490 Uiso 1.0 2 calc R
H43A H 0.6392 0.2133 0.5931 0.3374 Uiso 1.0 2 calc R
H43B H 0.6244 0.2142 0.5303 0.3374 Uiso 1.0 2 calc R
H43C H 0.5402 0.0956 0.5575 0.3374 Uiso 1.0 2 calc R
H44A H 0.5774 0.5285 0.6021 0.3514 Uiso 1.0 2 calc R
H44B H 0.5779 0.5295 0.5397 0.3514 Uiso 1.0 2 calc R
H44C H 0.6473 0.4250 0.5728 0.3514 Uiso 1.0 2 calc R
H45A H 0.2130 0.5224 0.5103 0.2881 Uiso 1.0 2 calc R
H45B H 0.2459 0.5582 0.5723 0.2881 Uiso 1.0 2 calc R
H45C H 0.0928 0.4712 0.5474 0.2881 Uiso 1.0 2 calc R
H46A H 0.0043 0.2679 0.4995 0.2114 Uiso 1.0 2 calc R
H46B H -0.0146 0.2535 0.5603 0.2114 Uiso 1.0 2 calc R
H46C H 0.0043 0.1334 0.5250 0.2114 Uiso 1.0 2 calc R
H47A H 0.2490 0.0133 0.5019 0.2713 Uiso 1.0 2 calc R
H47B H 0.1301 0.0132 0.5414 0.2713 Uiso 1.0 2 calc R
H47C H 0.2904 -0.0131 0.5627 0.2713 Uiso 1.0 2 calc R

loop_
_atom_site_aniso_label
_atom_site_aniso_U_11
_atom_site_aniso_U_22
_atom_site_aniso_U_33
_atom_site_aniso_U_12
_atom_site_aniso_U_13
_atom_site_aniso_U_23
Ir1 0.0222(2) 0.0299(3) 0.0321(2) 0.00096(15) 0.00100(14) 0.00204(15)
Ir2 0.0519(3) 0.0309(3) 0.0314(3) -0.0048(2) -0.00315(18) 0.00409(17)
Cl1 0.0339(13) 0.0335(14) 0.0464(15) 0.0076(11) 0.0080(11) 0.0026(11)
Cl2 0.107(3) 0.0423(18) 0.0529(19) 0.0287(19) 0.0059(19) 0.0118(14)
P1 0.0182(12) 0.0329(14) 0.0347(13) 0.0031(10) 0.0046(10) 0.0032(10)
P2 0.0371(15) 0.0283(14) 0.0348(14) -0.0002(12) -0.0046(11) 0.0018(11)
F1 0.047(6) 0.077(7) 0.219(15) 0.013(5) -0.003(7) -0.029(8)
F2 0.045(5) 0.070(6) 0.154(10) 0.003(5) 0.016(6) -0.021(6)
F3 0.124(11) 0.053(7) 0.34(3) -0.023(7) 0.123(13) -0.007(10)
F4 0.38(3) 0.118(10) 0.050(7) 0.108(13) -0.021(11) 0.001(7)
F5 0.076(10) 0.46(4) 0.45(4) 0.106(16) 0.089(15) 0.39(4)
F6 0.41(4) 0.152(14) 0.092(11) -0.162(19) 0.027(15) -0.004(10)
F7 0.082(7) 0.141(9) 0.049(5) 0.020(6) 0.021(5) 0.015(6)
F8 0.091(7) 0.085(7) 0.071(6) -0.039(6) 0.017(5) 0.003(5)
N1 0.018(4) 0.035(5) 0.027(4) -0.005(4) 0.008(3) 0.010(4)
N2 0.082(8) 0.036(6) 0.030(5) -0.017(6) -0.009(5) 0.011(4)
C1 0.022(5) 0.036(6) 0.047(6) 0.007(5) 0.002(4) 0.006(5)
C2 0.031(6) 0.031(6) 0.042(6) 0.003(5) 0.005(5) -0.006(5)
C3 0.034(6) 0.038(6) 0.053(7) 0.018(5) -0.012(5) -0.017(5)
C4 0.020(5) 0.042(7) 0.046(6) 0.002(5) 0.003(4) 0.007(5)
C5 0.026(5) 0.033(6) 0.045(6) 0.002(5) 0.013(5) 0.011(5)
C6 0.024(5) 0.045(7) 0.044(6) 0.011(5) 0.008(5) 0.008(5)
C7 0.031(6) 0.045(7) 0.040(6) 0.007(5) 0.010(5) 0.010(5)
C8 0.026(6) 0.053(7) 0.044(6) 0.007(5) -0.003(5) 0.009(5)
C9 0.022(5) 0.051(7) 0.031(5) -0.003(5) 0.003(4) 0.010(5)
C10 0.024(5) 0.042(6) 0.039(6) -0.002(5) 0.006(4) 0.003(5)
C11 0.029(6) 0.045(7) 0.042(6) 0.007(5) 0.010(5) 0.008(5)
C12 0.036(7) 0.061(8) 0.067(9) 0.017(6) 0.008(6) -0.015(7)
C13 0.037(6) 0.038(7) 0.062(8) 0.011(5) 0.010(6) 0.009(6)
C14 0.034(6) 0.047(7) 0.050(7) 0.005(5) 0.001(5) 0.022(6)
C15 0.025(5) 0.032(6) 0.041(6) -0.000(4) 0.002(4) 0.002(5)
C16 0.051(7) 0.047(7) 0.034(6) 0.002(6) -0.005(5) 0.002(5)
C17 0.067(8) 0.029(6) 0.039(6) -0.012(6) 0.011(6) 0.016(5)
C18 0.085(11) 0.046(8) 0.046(7) -0.004(7) 0.020(7) -0.008(6)
C19 0.073(11) 0.043(8) 0.099(13) -0.020(8) 0.037(9) 0.010(8)
C20 0.071(10) 0.077(10) 0.037(7) -0.037(8) 0.010(7) 0.003(7)
C21 0.092(12) 0.032(7) 0.066(9) -0.013(7) 0.011(8) 0.009(6)
C22 0.041(6) 0.039(6) 0.033(6) 0.005(5) 0.007(5) 0.013(5)
C23 0.054(7) 0.027(6) 0.044(7) 0.008(5) 0.009(5) 0.003(5)
C24 0.067(9) 0.039(7) 0.074(10) 0.009(7) 0.018(8) 0.008(7)
C25 0.084(10) 0.059(9) 0.043(7) 0.050(8) 0.020(7) 0.017(6)
C26 0.049(8) 0.059(9) 0.074(10) 0.026(7) 0.013(7) 0.022(7)
C27 0.041(7) 0.043(7) 0.052(7) 0.005(6) 0.007(6) 0.010(6)
C28 0.024(5) 0.034(6) 0.046(6) -0.017(5) 0.010(5) -0.002(5)
C29 0.022(5) 0.028(6) 0.068(8) -0.014(5) 0.002(5) -0.014(5)
C30 0.029(6) 0.040(7) 0.049(7) -0.005(5) 0.013(5) 0.008(5)
C31 0.019(5) 0.037(6) 0.037(6) -0.005(4) 0.007(4) -0.002(5)
C32 0.024(5) 0.031(6) 0.057(7) -0.008(5) 0.012(5) -0.001(5)
C33 0.025(6) 0.084(10) 0.042(7) 0.011(6) 0.003(5) 0.014(6)
C34 0.044(7) 0.057(8) 0.054(8) 0.002(6) 0.009(6) -0.030(6)
C35 0.022(6) 0.039(7) 0.098(11) 0.005(5) 0.021(6) 0.004(7)
C36 0.038(7) 0.059(8) 0.041(7) -0.008(6) 0.010(5) 0.010(6)
C37 0.041(7) 0.041(7) 0.042(6) 0.000(5) 0.018(5) 0.008(5)
C38 0.059(10) 0.20(3) 0.026(7) 0.028(13) -0.005(6) 0.025(10)
C39 0.21(3) 0.067(11) 0.027(7) -0.071(15) 0.046(11) -0.010(7)
C40 0.134(19) 0.073(13) 0.072(12) 0.029(13) -0.003(12) 0.035(10)
C41 0.056(8) 0.065(9) 0.037(7) 0.014(7) 0.006(6) -0.010(6)
C42 0.080(10) 0.043(7) 0.023(5) -0.004(7) 0.010(6) 0.008(5)
C43 0.14(3) 0.70(9) 0.054(13) 0.25(4) -0.017(13) -0.07(3)
C44 0.39(6) 0.31(5) 0.070(15) -0.27(5) 0.09(3) -0.03(2)
C45 0.55(7) 0.16(3) 0.053(13) 0.21(4) -0.01(3) 0.021(14)
C46 0.091(16) 0.41(5) 0.028(9) 0.04(3) -0.002(9) 0.036(17)
C47 0.52(7) 0.037(11) 0.13(2) -0.02(2) 0.17(3) -0.022(12)
B1 0.048(9) 0.034(8) 0.072(10) 0.003(7) 0.024(8) -0.002(7)
B2 0.056(11) 0.117(18) 0.046(9) -0.000(11) 0.003(8) 0.010(10)

loop_
_atom_type_symbol
_atom_type_description
_atom_type_scat_dispersion_real
_atom_type_scat_dispersion_imag
_atom_type_scat_source
C C 0.0033 0.0016
;
International Tables for Crystallography
(1992, Vol. C, Tables 4.2.6.8 and 6.1.1.4)
;
H H 0.0000 0.0000
;
International Tables for Crystallography
(1992, Vol. C, Table 6.1.1.4)
;
N N 0.0061 0.0033
;
International Tables for Crystallography
(1992, Vol. C, Tables 4.2.6.8 and 6.1.1.4)
;
Ir Ir -1.4442 7.9887
;
International Tables for Crystallography
(1992, Vol. C, Tables 4.2.6.8 and 6.1.1.4)
;
P P 0.1023 0.0942
;
International Tables for Crystallography
(1992, Vol. C, Tables 4.2.6.8 and 6.1.1.4)
;
Cl Cl 0.1484 0.1585
;
International Tables for Crystallography
(1992, Vol. C, Tables 4.2.6.8 and 6.1.1.4)
;
B B 0.0013 0.0007
;
International Tables for Crystallography
(1992, Vol. C, Tables 4.2.6.8 and 6.1.1.4)
;
F F 0.0171 0.0103
;
International Tables for Crystallography
(1992, Vol. C, Tables 4.2.6.8 and 6.1.1.4)
;

loop_
_geom_angle_atom_site_label_1
_geom_angle_atom_site_label_2
_geom_angle_atom_site_label_3
_geom_angle
_geom_angle_publ_flag
Cl1 Ir1 P1 85.90(10) yes
Cl1 Ir1 N1 85.1(3) yes
Cl1 Ir1 C28 100.0(3) yes
Cl1 Ir1 C29 136.0(3) yes
Cl1 Ir1 C30 156.0(4) yes
Cl1 Ir1 C31 118.4(3) yes
Cl1 Ir1 C32 91.1(3) yes
P1 Ir1 N1 82.1(2) yes
P1 Ir1 C28 166.1(3) yes
P1 Ir1 C29 138.1(3) yes
P1 Ir1 C30 105.8(3) yes
P1 Ir1 C31 101.2(3) yes
P1 Ir1 C32 129.5(3) yes
N1 Ir1 C28 110.8(4) yes
N1 Ir1 C29 98.6(4) yes
N1 Ir1 C30 116.8(4) yes
N1 Ir1 C31 156.3(4) yes
N1 Ir1 C32 147.9(4) yes
C28 Ir1 C29 37.7(5) yes
C28 Ir1 C30 64.3(4) yes
C28 Ir1 C31 64.9(4) yes
C28 Ir1 C32 38.6(4) yes
C29 Ir1 C30 36.8(4) yes
C29 Ir1 C31 63.2(4) yes
C29 Ir1 C32 63.0(5) yes
C30 Ir1 C31 39.6(5) yes
C30 Ir1 C32 65.2(5) yes
C31 Ir1 C32 38.9(4) yes
Cl2 Ir2 P2 86.70(12) yes
Cl2 Ir2 N2 84.6(4) yes
Cl2 Ir2 C38 94.8(6) yes
Cl2 Ir2 C39 124.1(9) yes
Cl2 Ir2 C40 158.9(7) yes
Cl2 Ir2 C41 136.3(4) yes
Cl2 Ir2 C42 102.4(4) yes
P2 Ir2 N2 80.8(3) yes
P2 Ir2 C38 125.6(6) yes
P2 Ir2 C39 98.7(5) yes
P2 Ir2 C40 104.4(5) yes
P2 Ir2 C41 136.9(4) yes
P2 Ir2 C42 162.2(4) yes
N2 Ir2 C38 153.6(6) yes
N2 Ir2 C39 151.3(9) yes
N2 Ir2 C40 114.6(8) yes
N2 Ir2 C41 101.4(5) yes
N2 Ir2 C42 115.0(5) yes
C38 Ir2 C39 38.7(10) yes
C38 Ir2 C40 64.1(9) yes
C38 Ir2 C41 61.5(6) yes
C38 Ir2 C42 39.4(6) yes
C39 Ir2 C40 37.4(11) yes
C39 Ir2 C41 59.6(8) yes
C39 Ir2 C42 63.5(6) yes
C40 Ir2 C41 35.3(6) yes
C40 Ir2 C42 62.4(6) yes
C41 Ir2 C42 35.8(6) yes
Ir1 P1 C1 120.1(4) yes
Ir1 P1 C4 101.2(4) yes
Ir1 P1 C10 117.7(3) yes
C1 P1 C4 104.3(5) yes
C1 P1 C10 105.3(5) yes
C4 P1 C10 106.5(5) yes
Ir2 P2 C3 118.5(4) yes
Ir2 P2 C16 101.4(4) yes
Ir2 P2 C22 116.7(4) yes
C3 P2 C16 107.4(6) yes
C3 P2 C22 106.9(5) yes
C16 P2 C22 104.4(6) yes
Ir1 N1 C5 122.0(7) yes
Ir1 N1 C9 120.7(6) yes
C5 N1 C9 117.3(9) yes
Ir2 N2 C17 120.5(8) yes
Ir2 N2 C21 120.8(9) yes
C17 N2 C21 118.8(12) yes
P1 C1 C2 111.5(8) yes
C1 C2 C3 111.8(9) yes
P2 C3 C2 114.9(9) yes
P1 C4 C5 111.7(7) yes
N1 C5 C4 117.0(10) yes
N1 C5 C6 120.7(9) yes
C4 C5 C6 122.0(9) yes
C5 C6 C7 120.5(9) yes
C6 C7 C8 117.9(11) yes
C7 C8 C9 119.4(10) yes
N1 C9 C8 123.7(9) yes
P1 C10 C11 117.7(9) yes
P1 C10 C15 119.9(9) yes
C11 C10 C15 122.3(11) yes
C10 C11 C12 118.7(11) yes
C11 C12 C13 120.0(13) yes
C12 C13 C14 121.1(12) yes
C13 C14 C15 120.1(11) yes
C10 C15 C14 117.7(11) yes
P2 C16 C17 109.4(8) yes
N2 C17 C16 117.4(12) yes
N2 C17 C18 120.8(11) yes
C16 C17 C18 121.8(11) yes
C17 C18 C19 120.4(13) yes
C18 C19 C20 118.7(16) yes
C19 C20 C21 118.6(13) yes
N2 C21 C20 122.3(13) yes
P2 C22 C23 123.9(10) yes
P2 C22 C27 119.2(8) yes
C23 C22 C27 116.4(11) yes
C22 C23 C24 122.8(12) yes
C23 C24 C25 118.0(12) yes
C24 C25 C26 120.5(14) yes
C25 C26 C27 119.7(13) yes
C22 C27 C26 122.4(11) yes
Ir1 C28 C29 70.6(6) yes
Ir1 C28 C32 68.7(6) yes
Ir1 C28 C33 125.6(8) yes
C29 C28 C32 105.0(10) yes
C29 C28 C33 130.6(11) yes
C32 C28 C33 124.4(11) yes
Ir1 C29 C28 71.8(6) yes
Ir1 C29 C30 71.0(6) yes
Ir1 C29 C34 128.4(8) yes
C28 C29 C30 112.8(11) yes
C28 C29 C34 123.9(11) yes
C30 C29 C34 123.2(11) yes
Ir1 C30 C29 72.2(7) yes
Ir1 C30 C31 69.0(6) yes
Ir1 C30 C35 131.9(8) yes
C29 C30 C31 106.0(10) yes
C29 C30 C35 128.0(11) yes
C31 C30 C35 125.1(11) yes
Ir1 C31 C30 71.4(6) yes
Ir1 C31 C32 70.9(6) yes
Ir1 C31 C36 129.1(7) yes
C30 C31 C32 107.4(9) yes
C30 C31 C36 124.2(10) yes
C32 C31 C36 127.9(11) yes
Ir1 C32 C28 72.7(6) yes
Ir1 C32 C31 70.2(6) yes
Ir1 C32 C37 124.6(7) yes
C28 C32 C31 108.8(10) yes
C28 C32 C37 126.2(10) yes
C31 C32 C37 125.0(10) yes
Ir2 C38 C39 69.4(12) yes
Ir2 C38 C42 72.2(8) yes
Ir2 C38 C43 126.3(13) yes
C39 C38 C42 104.3(18) yes
C39 C38 C43 137(3) yes
C42 C38 C43 119(3) yes
Ir2 C39 C38 71.9(10) yes
Ir2 C39 C40 74.3(14) yes
Ir2 C39 C44 119.3(12) yes
C38 C39 C40 111.1(19) yes
C38 C39 C44 108(3) yes
C40 C39 C44 141(3) yes
Ir2 C40 C39 68.3(11) yes
Ir2 C40 C41 72.8(10) yes
Ir2 C40 C45 131.3(16) yes
C39 C40 C41 104.5(19) yes
C39 C40 C45 125(3) yes
C41 C40 C45 129(3) yes
Ir2 C41 C40 71.9(10) yes
Ir2 C41 C42 72.0(7) yes
Ir2 C41 C46 129.1(11) yes
C40 C41 C42 115.9(16) yes
C40 C41 C46 119(2) yes
C42 C41 C46 124.8(18) yes
Ir2 C42 C38 68.4(8) yes
Ir2 C42 C41 72.2(7) yes
Ir2 C42 C47 131.4(13) yes
C38 C42 C41 104.2(14) yes
C38 C42 C47 133(3) yes
C41 C42 C47 122(2) yes
F1 B1 F2 110.1(12) yes
F1 B1 F3 108.6(14) yes
F1 B1 F4 100.8(17) yes
F2 B1 F3 114.7(15) yes
F2 B1 F4 104.5(14) yes
F3 B1 F4 117.2(16) yes
F5 B2 F6 109(2) yes
F5 B2 F7 115(2) yes
F5 B2 F8 116(3) yes
F6 B2 F7 101.3(19) yes
F6 B2 F8 103.2(19) yes
F7 B2 F8 111.1(14) yes

loop_
_geom_bond_atom_site_label_1
_geom_bond_atom_site_label_2
_geom_bond_distance
_geom_bond_publ_flag
Ir1 Cl1 2.405(4) yes
Ir1 P1 2.295(3) yes
Ir1 N1 2.117(8) yes
Ir1 C28 2.246(10) yes
Ir1 C29 2.230(10) yes
Ir1 C30 2.215(11) yes
Ir1 C31 2.181(10) yes
Ir1 C32 2.190(11) yes
Ir2 Cl2 2.390(4) yes
Ir2 P2 2.260(3) yes
Ir2 N2 2.128(12) yes
Ir2 C38 2.164(17) yes
Ir2 C39 2.132(19) yes
Ir2 C40 2.21(2) yes
Ir2 C41 2.218(12) yes
Ir2 C42 2.216(11) yes
P1 C1 1.829(11) yes
P1 C4 1.847(11) yes
P1 C10 1.829(12) yes
P2 C3 1.820(11) yes
P2 C16 1.826(13) yes
P2 C22 1.812(12) yes
F1 B1 1.343(18) yes
F2 B1 1.406(19) yes
F3 B1 1.283(19) yes
F4 B1 1.30(3) yes
F5 B2 1.24(3) yes
F6 B2 1.34(3) yes
F7 B2 1.38(2) yes
F8 B2 1.31(3) yes
N1 C5 1.366(12) yes
N1 C9 1.361(12) yes
N2 C17 1.370(15) yes
N2 C21 1.339(17) yes
C1 C2 1.537(14) yes
C2 C3 1.521(15) yes
C4 C5 1.480(15) yes
C5 C6 1.386(16) yes
C6 C7 1.392(15) yes
C7 C8 1.379(15) yes
C8 C9 1.357(16) yes
C10 C11 1.384(16) yes
C10 C15 1.384(15) yes
C11 C12 1.423(18) yes
C12 C13 1.368(19) yes
C13 C14 1.380(18) yes
C14 C15 1.435(17) yes
C16 C17 1.475(16) yes
C17 C18 1.39(2) yes
C18 C19 1.38(2) yes
C19 C20 1.40(2) yes
C20 C21 1.41(3) yes
C22 C23 1.366(15) yes
C22 C27 1.426(17) yes
C23 C24 1.396(19) yes
C24 C25 1.39(3) yes
C25 C26 1.389(19) yes
C26 C27 1.34(2) yes
C28 C29 1.445(17) yes
C28 C32 1.467(16) yes
C28 C33 1.508(17) yes
C29 C30 1.403(17) yes
C29 C34 1.482(18) yes
C30 C31 1.490(16) yes
C30 C35 1.496(18) yes
C31 C32 1.454(16) yes
C31 C36 1.480(15) yes
C32 C37 1.494(17) yes
C38 C39 1.42(4) yes
C38 C42 1.48(3) yes
C38 C43 1.56(5) yes
C39 C40 1.39(5) yes
C39 C44 1.62(5) yes
C40 C41 1.34(3) yes
C40 C45 1.41(5) yes
C41 C42 1.36(3) yes
C41 C46 1.49(3) yes
C42 C47 1.49(3) yes
